data_4109102
loop_
_publ_author_name
'Gregory C. Welch'
'Douglas W. Stephan'

_publ_section_title
;
 Facile Heterolytic Cleavage of Dihydrogen by Phosphines and Boranes
;
_journal_name_full 'Journal of the American Chemical Society'
_journal_page_first 1880
_journal_page_last 1881
_journal_paper_doi 10.1021/ja067961j
_journal_volume 129
_journal_year 2007
_chemical_formula_sum 'C30 H29 B F15 P'
_chemical_formula_weight 716.31
_space_group_IT_number 14
_symmetry_cell_setting monoclinic
_symmetry_space_group_name_Hall '-P 2yn'
_symmetry_space_group_name_H-M 'P 1 21/n 1'
_atom_sites_solution_hydrogens geom
_atom_sites_solution_primary direct
_atom_sites_solution_secondary difmap
_audit_creation_method SHELXL-97
_cell_angle_alpha 90.00
_cell_angle_beta 107.956(3)
_cell_angle_gamma 90.00
_cell_formula_units_Z 4
_cell_length_a 12.1252(18)
_cell_length_b 18.510(3)
_cell_length_c 14.973(2)
_cell_measurement_temperature 296(2)
_cell_measurement_theta_max 25.0
_cell_measurement_theta_min 2.0
_cell_volume 3196.8(8)
_computing_structure_refinement 'SHELXL-97 (Sheldrick, 1997)'
_computing_structure_solution 'SHELXS-97 (Sheldrick, 1990)'
_diffrn_ambient_temperature 296(2)
_diffrn_measured_fraction_theta_full 0.999
_diffrn_measured_fraction_theta_max 0.999
_diffrn_radiation_monochromator graphite
_diffrn_radiation_source 'fine-focus sealed tube'
_diffrn_radiation_type MoK\a
_diffrn_radiation_wavelength 0.71073
_diffrn_reflns_av_R_equivalents 0.1003
_diffrn_reflns_av_sigmaI/netI 0.0934
_diffrn_reflns_limit_h_max 14
_diffrn_reflns_limit_h_min -14
_diffrn_reflns_limit_k_max 22
_diffrn_reflns_limit_k_min -22
_diffrn_reflns_limit_l_max 17
_diffrn_reflns_limit_l_min -17
_diffrn_reflns_number 30348
_diffrn_reflns_theta_full 25.00
_diffrn_reflns_theta_max 25.00
_diffrn_reflns_theta_min 1.80
_exptl_absorpt_coefficient_mu 0.194
_exptl_absorpt_correction_type none
_exptl_crystal_density_diffrn 1.488
_exptl_crystal_F_000 1456
_exptl_crystal_size_max 0.20
_exptl_crystal_size_mid 0.18
_exptl_crystal_size_min 0.15
_refine_diff_density_max 0.823
_refine_diff_density_min -0.451
_refine_diff_density_rms 0.088
_refine_ls_extinction_method none
_refine_ls_goodness_of_fit_ref 1.069
_refine_ls_hydrogen_treatment mixed
_refine_ls_matrix_type full
_refine_ls_number_parameters 424
_refine_ls_number_reflns 5623
_refine_ls_number_restraints 9
_refine_ls_restrained_S_all 1.076
_refine_ls_R_factor_all 0.2408
_refine_ls_R_factor_gt 0.1254
_refine_ls_shift/su_max 0.000
_refine_ls_shift/su_mean 0.000
_refine_ls_structure_factor_coef Fsqd
_refine_ls_weighting_details 'calc w=1/[\s^2^(Fo^2^)+(0.2000P)^2^+0.0000P] where P=(Fo^2^+2Fc^2^)/3'
_refine_ls_weighting_scheme calc
_refine_ls_wR_factor_gt 0.3352
_refine_ls_wR_factor_ref 0.4022
_reflns_number_gt 1892
_reflns_number_total 5623
_reflns_threshold_expression >2sigma(I)
_cod_data_source_file ja067961jsi20061107_021418.cif
_cod_data_source_block '[t-Bu3PH][HB(C6F5)3]'
_cod_database_code 4109102

loop_
_symmetry_equiv_pos_as_xyz
'x, y, z'
'-x+1/2, y+1/2, -z+1/2'
'-x, -y, -z'
'x-1/2, -y-1/2, z-1/2'

loop_
_atom_site_label
_atom_site_type_symbol
_atom_site_fract_x
_atom_site_fract_y
_atom_site_fract_z
_atom_site_U_iso_or_equiv
_atom_site_adp_type
_atom_site_occupancy
_atom_site_symmetry_multiplicity
_atom_site_calc_flag
_atom_site_refinement_flags
P1 P 0.83214(17) 0.79562(12) 0.79476(15) 0.0744(8) Uani 1 1 d .
H1 H 0.7524 0.7968 0.7973 0.089 Uiso 1 1 calc R
B1 B 0.4507(9) 0.8258(6) 0.7975(8) 0.099(3) Uani 1 1 d .
H2 H 0.5307 0.8291 0.7959 0.119 Uiso 1 1 calc R
F1 F 0.2773(6) 0.9220(4) 0.8448(6) 0.169(3) Uani 1 1 d .
F2 F 0.2980(10) 0.9797(5) 1.0081(7) 0.244(5) Uani 1 1 d .
F3 F 0.4803(13) 0.9549(5) 1.1524(7) 0.291(7) Uani 1 1 d .
F4 F 0.6591(12) 0.8622(7) 1.1309(7) 0.325(9) Uani 1 1 d .
F5 F 0.6277(7) 0.7994(4) 0.9632(6) 0.184(3) Uani 1 1 d .
F6 F 0.2034(5) 0.7965(4) 0.6831(5) 0.154(2) Uani 1 1 d .
F7 F 0.0884(6) 0.8610(4) 0.5258(5) 0.174(3) Uani 1 1 d .
F8 F 0.1864(6) 0.9676(5) 0.4589(5) 0.176(3) Uani 1 1 d .
F9 F 0.3994(7) 1.0098(4) 0.5423(6) 0.174(3) Uani 1 1 d .
F10 F 0.5283(6) 0.9448(4) 0.7053(6) 0.172(3) Uani 1 1 d .
F11 F 0.3049(5) 0.7395(3) 0.8977(4) 0.140(2) Uani 1 1 d .
F12 F 0.2823(7) 0.5980(4) 0.9004(5) 0.169(3) Uani 1 1 d .
F13 F 0.3906(7) 0.5133(3) 0.8005(5) 0.194(3) Uani 1 1 d .
F14 F 0.5061(7) 0.5799(4) 0.6931(6) 0.188(3) Uani 1 1 d .
F15 F 0.5274(6) 0.7185(4) 0.6947(4) 0.146(2) Uani 1 1 d .
C1 C 0.8947(10) 0.7116(6) 0.8624(12) 0.310(17) Uani 1 1 d D
C2 C 0.9201(17) 0.7305(17) 0.9702(8) 0.40(2) Uani 1 1 d D
H2A H 0.9518 0.6889 1.0076 0.595 Uiso 1 1 calc R
H2B H 0.8493 0.7445 0.9814 0.595 Uiso 1 1 calc R
H2C H 0.9747 0.7696 0.9869 0.595 Uiso 1 1 calc R
C3 C 0.7982(11) 0.6548(7) 0.8336(12) 0.204(7) Uani 1 1 d D
H3A H 0.8253 0.6103 0.8659 0.306 Uiso 1 1 calc R
H3B H 0.7770 0.6469 0.7671 0.306 Uiso 1 1 calc R
H3C H 0.7319 0.6716 0.8497 0.306 Uiso 1 1 calc R
C4 C 1.0017(9) 0.6895(6) 0.8300(9) 0.156(5) Uani 1 1 d D
H4A H 1.0363 0.6464 0.8624 0.233 Uiso 1 1 calc R
H4B H 1.0577 0.7278 0.8441 0.233 Uiso 1 1 calc R
H4C H 0.9764 0.6807 0.7635 0.233 Uiso 1 1 calc R
C5 C 0.8131(8) 0.7877(9) 0.6602(9) 0.39(2) Uani 1 1 d D
C6 C 0.779(2) 0.7057(12) 0.6419(18) 0.45(3) Uani 1 1 d D
H6A H 0.7677 0.6945 0.5770 0.674 Uiso 1 1 calc R
H6B H 0.7092 0.6964 0.6569 0.674 Uiso 1 1 calc R
H6C H 0.8407 0.6761 0.6806 0.674 Uiso 1 1 calc R
C7 C 0.9281(10) 0.8205(9) 0.6523(8) 0.196(7) Uani 1 1 d D
H7A H 0.9278 0.8185 0.5882 0.295 Uiso 1 1 calc R
H7B H 0.9927 0.7933 0.6909 0.295 Uiso 1 1 calc R
H7C H 0.9347 0.8698 0.6730 0.295 Uiso 1 1 calc R
C8 C 0.7100(9) 0.8371(7) 0.6168(8) 0.164(5) Uani 1 1 d D
H8A H 0.6916 0.8363 0.5497 0.247 Uiso 1 1 calc R
H8B H 0.7290 0.8855 0.6393 0.247 Uiso 1 1 calc R
H8C H 0.6444 0.8205 0.6341 0.247 Uiso 1 1 calc R
C9 C 0.8960(8) 0.8795(8) 0.8539(11) 0.234(11) Uani 1 1 d D
C10 C 0.8364(14) 0.9438(8) 0.788(2) 0.43(3) Uani 1 1 d D
H10A H 0.8683 0.9887 0.8161 0.650 Uiso 1 1 calc R
H10B H 0.7545 0.9430 0.7786 0.650 Uiso 1 1 calc R
H10C H 0.8500 0.9387 0.7283 0.650 Uiso 1 1 calc R
C11 C 0.8522(13) 0.8920(9) 0.9364(11) 0.210(8) Uani 1 1 d D
H11A H 0.8839 0.9363 0.9671 0.315 Uiso 1 1 calc R
H11B H 0.8756 0.8526 0.9798 0.315 Uiso 1 1 calc R
H11C H 0.7691 0.8951 0.9149 0.315 Uiso 1 1 calc R
C12 C 1.0314(7) 0.8763(7) 0.8901(10) 0.163(5) Uani 1 1 d D
H12A H 1.0613 0.9215 0.9189 0.245 Uiso 1 1 calc R
H12B H 1.0603 0.8674 0.8382 0.245 Uiso 1 1 calc R
H12C H 1.0557 0.8381 0.9352 0.245 Uiso 1 1 calc R
C13 C 0.4488(8) 0.8600(5) 0.8975(6) 0.083(2) Uani 1 1 d .
C14 C 0.3765(9) 0.9053(6) 0.9164(9) 0.110(3) Uani 1 1 d .
C15 C 0.386(2) 0.9356(7) 1.0013(18) 0.183(9) Uani 1 1 d .
C16 C 0.480(3) 0.9191(12) 1.0711(11) 0.173(12) Uani 1 1 d .
C17 C 0.5708(16) 0.8761(11) 1.0625(16) 0.176(9) Uani 1 1 d .
C18 C 0.5484(10) 0.8429(6) 0.9714(8) 0.097(3) Uani 1 1 d .
C19 C 0.3731(7) 0.8642(4) 0.7083(5) 0.072(2) Uani 1 1 d .
C20 C 0.2628(9) 0.8524(6) 0.6514(7) 0.101(3) Uani 1 1 d .
C21 C 0.1988(12) 0.8803(9) 0.5747(11) 0.159(6) Uani 1 1 d .
C22 C 0.250(2) 0.9354(8) 0.5393(11) 0.146(7) Uani 1 1 d .
C23 C 0.3596(12) 0.9581(6) 0.5815(8) 0.100(3) Uani 1 1 d .
C24 C 0.4270(10) 0.9227(6) 0.6680(9) 0.113(3) Uani 1 1 d .
C25 C 0.4176(7) 0.7357(4) 0.7967(6) 0.082(2) Uani 1 1 d .
C26 C 0.3552(7) 0.7012(6) 0.8465(6) 0.086(2) Uani 1 1 d .
C27 C 0.3441(8) 0.6286(6) 0.8501(7) 0.093(3) Uani 1 1 d .
C28 C 0.3982(10) 0.5860(5) 0.7985(9) 0.111(3) Uani 1 1 d .
C29 C 0.4569(9) 0.6182(6) 0.7449(8) 0.103(3) Uani 1 1 d .
C30 C 0.4641(8) 0.6912(6) 0.7478(6) 0.091(3) Uani 1 1 d .

loop_
_atom_site_aniso_label
_atom_site_aniso_U_11
_atom_site_aniso_U_22
_atom_site_aniso_U_33
_atom_site_aniso_U_23
_atom_site_aniso_U_13
_atom_site_aniso_U_12
P1 0.0614(12) 0.0853(15) 0.0795(14) 0.0082(12) 0.0259(10) 0.0007(11)
B1 0.063(6) 0.127(10) 0.111(9) -0.002(7) 0.032(6) -0.016(6)
F1 0.112(5) 0.182(7) 0.217(7) -0.027(5) 0.057(5) 0.039(4)
F2 0.368(13) 0.173(7) 0.300(13) -0.070(7) 0.262(12) -0.043(8)
F3 0.59(2) 0.170(7) 0.180(8) -0.091(7) 0.218(11) -0.172(11)
F4 0.320(14) 0.336(14) 0.174(8) 0.114(9) -0.137(10) -0.149(12)
F5 0.155(6) 0.183(7) 0.224(8) 0.081(6) 0.071(6) 0.073(5)
F6 0.085(4) 0.184(6) 0.192(6) -0.003(5) 0.044(4) -0.032(4)
F7 0.120(5) 0.212(8) 0.160(6) 0.020(5) 0.002(5) 0.021(5)
F8 0.184(7) 0.220(8) 0.122(5) 0.028(6) 0.044(5) 0.066(6)
F9 0.219(7) 0.122(5) 0.224(8) 0.041(5) 0.131(7) 0.013(5)
F10 0.114(5) 0.180(6) 0.236(8) -0.086(6) 0.073(5) -0.052(5)
F11 0.143(5) 0.160(5) 0.140(5) -0.024(4) 0.076(4) 0.004(4)
F12 0.211(7) 0.180(6) 0.138(5) 0.000(5) 0.085(5) -0.091(5)
F13 0.285(9) 0.069(4) 0.192(7) -0.002(4) 0.020(6) -0.019(5)
F14 0.197(7) 0.179(7) 0.211(7) -0.065(6) 0.096(6) 0.051(5)
F15 0.158(5) 0.168(6) 0.142(5) -0.013(4) 0.091(4) -0.032(4)
C1 0.089(9) 0.104(10) 0.72(5) 0.126(18) 0.105(18) 0.029(8)
C2 0.24(2) 0.87(7) 0.082(10) 0.18(2) 0.053(12) 0.11(3)
C3 0.162(12) 0.138(11) 0.29(2) 0.081(12) 0.040(13) 0.020(10)
C4 0.112(8) 0.147(10) 0.201(13) 0.011(9) 0.038(8) 0.054(7)
C5 0.100(9) 0.92(6) 0.177(14) 0.35(3) 0.098(10) 0.19(2)
C6 0.48(4) 0.50(4) 0.48(4) -0.42(4) 0.32(4) -0.35(4)
C7 0.135(10) 0.35(2) 0.111(9) 0.066(11) 0.053(8) 0.006(11)
C8 0.131(10) 0.244(15) 0.116(9) 0.060(10) 0.035(8) -0.016(10)
C9 0.111(10) 0.28(2) 0.33(2) -0.19(2) 0.101(13) -0.080(12)
C10 0.157(15) 0.104(11) 1.03(8) 0.18(3) 0.17(3) 0.060(11)
C11 0.156(12) 0.228(18) 0.238(17) -0.133(15) 0.048(12) -0.039(11)
C12 0.085(8) 0.171(11) 0.228(14) -0.026(10) 0.039(8) -0.051(7)
C13 0.082(6) 0.080(6) 0.074(6) -0.014(5) 0.007(5) -0.006(5)
C14 0.075(6) 0.111(8) 0.147(10) -0.017(8) 0.038(7) 0.001(6)
C15 0.32(3) 0.076(8) 0.26(2) -0.031(12) 0.25(2) -0.031(12)
C16 0.30(3) 0.141(17) 0.076(9) -0.017(11) 0.055(14) -0.120(19)
C17 0.156(15) 0.159(16) 0.161(19) 0.052(14) -0.027(13) -0.069(11)
C18 0.111(8) 0.102(7) 0.082(7) -0.006(6) 0.034(7) -0.028(7)
C19 0.069(5) 0.075(5) 0.071(5) 0.005(4) 0.021(5) -0.005(4)
C20 0.083(7) 0.127(8) 0.094(7) 0.000(6) 0.031(7) -0.009(6)
C21 0.121(11) 0.167(13) 0.131(11) -0.059(11) -0.048(10) 0.062(10)
C22 0.25(2) 0.085(9) 0.142(14) 0.029(9) 0.126(16) 0.056(11)
C23 0.116(8) 0.092(8) 0.111(9) 0.020(6) 0.060(8) 0.001(7)
C24 0.104(8) 0.111(8) 0.133(10) -0.041(8) 0.048(8) 0.013(7)
C25 0.091(6) 0.081(6) 0.070(5) 0.002(5) 0.018(5) 0.007(5)
C26 0.082(6) 0.101(7) 0.081(6) -0.006(5) 0.034(5) 0.018(5)
C27 0.088(6) 0.095(8) 0.091(7) 0.003(6) 0.020(5) -0.017(6)
C28 0.120(8) 0.066(7) 0.122(9) -0.001(6) 0.002(7) -0.004(6)
C29 0.103(7) 0.090(8) 0.119(8) -0.029(7) 0.037(6) 0.013(6)
C30 0.088(6) 0.108(8) 0.084(6) -0.003(6) 0.038(5) -0.004(5)

loop_
_atom_type_symbol
_atom_type_description
_atom_type_scat_dispersion_real
_atom_type_scat_dispersion_imag
_atom_type_scat_source
C C 0.0033 0.0016 'International Tables Vol C Tables 4.2.6.8 and 6.1.1.4'
H H 0.0000 0.0000 'International Tables Vol C Tables 4.2.6.8 and 6.1.1.4'
B B 0.0013 0.0007 'International Tables Vol C Tables 4.2.6.8 and 6.1.1.4'
F F 0.0171 0.0103 'International Tables Vol C Tables 4.2.6.8 and 6.1.1.4'
P P 0.1023 0.0942 'International Tables Vol C Tables 4.2.6.8 and 6.1.1.4'

loop_
_geom_angle_atom_site_label_1
_geom_angle_atom_site_label_2
_geom_angle_atom_site_label_3
_geom_angle
C9 P1 C1 113.5(6)
C9 P1 C5 117.2(7)
C1 P1 C5 113.0(7)
C19 B1 C13 115.8(8)
C19 B1 C25 111.2(7)
C13 B1 C25 108.4(7)
C3 C1 C4 111.4(11)
C3 C1 C2 109.3(16)
C4 C1 C2 116.8(13)
C3 C1 P1 105.6(9)
C4 C1 P1 106.4(9)
C2 C1 P1 106.5(11)
C8 C5 C7 111.8(11)
C8 C5 C6 111.7(17)
C7 C5 C6 123.5(15)
C8 C5 P1 102.4(8)
C7 C5 P1 103.0(9)
C6 C5 P1 101.1(10)
C11 C9 C12 108.7(12)
C11 C9 C10 100.9(15)
C12 C9 C10 118.4(12)
C11 C9 P1 108.9(9)
C12 C9 P1 112.1(9)
C10 C9 P1 107.0(11)
C14 C13 C18 116.5(9)
C14 C13 B1 130.5(9)
C18 C13 B1 112.6(9)
C13 C14 C15 126.9(15)
C13 C14 F1 117.3(10)
C15 C14 F1 115.7(15)
C16 C15 C14 116.3(17)
C16 C15 F2 125(2)
C14 C15 F2 118(2)
C15 C16 F3 111(3)
C15 C16 C17 124.9(18)
F3 C16 C17 124(2)
F4 C17 C16 123(3)
F4 C17 C18 123(2)
C16 C17 C18 113.9(15)
F5 C18 C13 123.6(10)
F5 C18 C17 115.3(14)
C13 C18 C17 121.1(12)
C20 C19 C24 109.4(8)
C20 C19 B1 133.1(8)
C24 C19 B1 117.3(8)
C21 C20 C19 134.6(13)
C21 C20 F6 111.4(13)
C19 C20 F6 114.1(9)
C20 C21 F7 126.9(19)
C20 C21 C22 114.9(14)
F7 C21 C22 118.2(17)
C23 C22 F8 119.5(14)
C23 C22 C21 123.0(14)
F8 C22 C21 117.5(19)
F9 C23 C22 118.0(12)
F9 C23 C24 123.5(12)
C22 C23 C24 118.5(11)
F10 C24 C23 117.0(12)
F10 C24 C19 123.4(11)
C23 C24 C19 119.5(10)
C30 C25 C26 114.0(8)
C30 C25 B1 117.8(8)
C26 C25 B1 128.0(8)
F11 C26 C27 116.1(9)
F11 C26 C25 119.6(9)
C27 C26 C25 124.2(8)
F12 C27 C26 121.4(10)
F12 C27 C28 120.6(11)
C26 C27 C28 117.9(9)
F13 C28 C29 120.1(13)
F13 C28 C27 120.2(13)
C29 C28 C27 119.7(9)
F14 C29 C30 121.3(11)
F14 C29 C28 121.5(11)
C30 C29 C28 117.2(9)
C25 C30 C29 126.8(9)
C25 C30 F15 120.0(9)
C29 C30 F15 113.2(9)

loop_
_geom_bond_atom_site_label_1
_geom_bond_atom_site_label_2
_geom_bond_distance
P1 C9 1.836(14)
P1 C1 1.883(13)
P1 C5 1.961(13)
B1 C19 1.550(13)
B1 C13 1.632(13)
B1 C25 1.713(14)
F1 C14 1.376(12)
F2 C15 1.366(19)
F3 C16 1.385(19)
F4 C17 1.259(16)
F5 C18 1.289(11)
F6 C20 1.424(10)
F7 C21 1.361(13)
F8 C22 1.352(16)
F9 C23 1.290(11)
F10 C24 1.251(11)
F11 C26 1.324(9)
F12 C27 1.341(10)
F13 C28 1.349(10)
F14 C29 1.321(10)
F15 C30 1.361(10)
C1 C3 1.532(9)
C1 C4 1.574(9)
C1 C2 1.586(10)
C5 C8 1.523(9)
C5 C7 1.558(9)
C5 C6 1.575(10)
C9 C11 1.506(9)
C9 C12 1.563(9)
C9 C10 1.574(10)
C13 C14 1.306(12)
C13 C18 1.400(13)
C14 C15 1.362(19)
C15 C16 1.33(3)
C16 C17 1.40(3)
C17 C18 1.44(2)
C19 C20 1.364(12)
C19 C24 1.485(13)
C20 C21 1.280(15)
C21 C22 1.39(2)
C22 C23 1.347(19)
C23 C24 1.457(15)
C25 C30 1.336(11)
C25 C26 1.373(11)
C26 C27 1.352(12)
C27 C28 1.401(14)
C28 C29 1.364(14)
C29 C30 1.354(13)
